data_2235054
loop_
_publ_author_name
'Ali, Umar Sharif'
'Siddiqui, Waseeq Ahmad'
'Ashraf, Adnan'
'Tahir, M. Nawaz'

_publ_section_title
;
 2,6-Dibromo-4-chloroaniline
;
_journal_coeditor_code HB6810
_journal_issue 6
_journal_name_full 'Acta Crystallographica Section E'
_journal_page_first o1904
_journal_paper_doi 10.1107/S1600536812023331
_journal_volume 68
_journal_year 2012
_chemical_formula_iupac 'C6 H4 Br2 Cl N'
_chemical_formula_moiety 'C6 H4 Br2 Cl N'
_chemical_formula_sum 'C6 H4 Br2 Cl N'
_chemical_formula_weight 285.37
_chemical_name_systematic
;
2,6-Dibromo-4-chloroaniline
;
_space_group_IT_number 14
_symmetry_cell_setting monoclinic
_symmetry_space_group_name_Hall '-P 2yn'
_symmetry_space_group_name_H-M 'P 1 21/n 1'
_atom_sites_solution_hydrogens geom
_atom_sites_solution_primary direct
_atom_sites_solution_secondary difmap
_audit_creation_method SHELXL-97
_cell_angle_alpha 90
_cell_angle_beta 112.318(2)
_cell_angle_gamma 90
_cell_formula_units_Z 4
_cell_length_a 13.3132(7)
_cell_length_b 3.9387(2)
_cell_length_c 16.5476(9)
_cell_measurement_reflns_used 1429
_cell_measurement_temperature 296(2)
_cell_measurement_theta_max 27.94
_cell_measurement_theta_min 2.49
_cell_volume 802.70(7)
_computing_cell_refinement 'SAINT (Bruker, 2009)'
_computing_data_collection 'APEX2 (Bruker, 2009)'
_computing_data_reduction 'SAINT (Bruker, 2009)'
_computing_molecular_graphics 'ORTEP-3 for Windows (Farrugia, 1997) and PLATON (Spek, 2009)'
_computing_publication_material
;
WinGX (Farrugia, 1999) and PLATON (Spek, 2009)
;
_computing_structure_refinement 'SHELXL97 (Sheldrick, 2008)'
_computing_structure_solution 'SHELXS97 (Sheldrick, 2008)'
_diffrn_ambient_temperature 296(2)
_diffrn_detector_area_resol_mean 7.60
_diffrn_measured_fraction_theta_full 0.987
_diffrn_measured_fraction_theta_max 0.987
_diffrn_measurement_device_type 'Bruker Kappa APEXII CCD'
_diffrn_measurement_method \w
_diffrn_radiation_monochromator graphite
_diffrn_radiation_source 'fine-focus sealed tube'
_diffrn_radiation_type MoK\a
_diffrn_radiation_wavelength 0.71073
_diffrn_reflns_av_R_equivalents 0.0283
_diffrn_reflns_av_sigmaI/netI 0.0293
_diffrn_reflns_limit_h_max 17
_diffrn_reflns_limit_h_min -17
_diffrn_reflns_limit_k_max 5
_diffrn_reflns_limit_k_min -3
_diffrn_reflns_limit_l_max 21
_diffrn_reflns_limit_l_min -21
_diffrn_reflns_number 6640
_diffrn_reflns_theta_full 27.94
_diffrn_reflns_theta_max 27.94
_diffrn_reflns_theta_min 2.49
_diffrn_standards_number 0
_exptl_absorpt_coefficient_mu 10.350
_exptl_absorpt_correction_T_max 0.292
_exptl_absorpt_correction_T_min 0.170
_exptl_absorpt_correction_type multi-scan
_exptl_absorpt_process_details '(SADABS; Bruker, 2005)'
_exptl_crystal_colour 'dark brown'
_exptl_crystal_density_diffrn 2.361
_exptl_crystal_density_method 'not measured'
_exptl_crystal_description needle
_exptl_crystal_F_000 536
_exptl_crystal_size_max 0.35
_exptl_crystal_size_mid 0.15
_exptl_crystal_size_min 0.12
_refine_diff_density_max 0.427
_refine_diff_density_min -0.362
_refine_ls_extinction_coef 0.0048(5)
_refine_ls_extinction_expression Fc^*^=kFc[1+0.001xFc^2^\l^3^/sin(2\q)]^-1/4^
_refine_ls_extinction_method 'SHELXL97 (Sheldrick, 2008)'
_refine_ls_goodness_of_fit_ref 1.023
_refine_ls_hydrogen_treatment constr
_refine_ls_matrix_type full
_refine_ls_number_parameters 92
_refine_ls_number_reflns 1900
_refine_ls_number_restraints 0
_refine_ls_restrained_S_all 1.023
_refine_ls_R_factor_all 0.0417
_refine_ls_R_factor_gt 0.0242
_refine_ls_shift/su_max 0.001
_refine_ls_shift/su_mean 0.000
_refine_ls_structure_factor_coef Fsqd
_refine_ls_weighting_details 'calc w=1/[\s^2^(Fo^2^)+(0.0225P)^2^+0.3103P] where P=(Fo^2^+2Fc^2^)/3'
_refine_ls_weighting_scheme calc
_refine_ls_wR_factor_gt 0.0519
_refine_ls_wR_factor_ref 0.0564
_reflns_number_gt 1429
_reflns_number_total 1900
_reflns_threshold_expression I>2\s(I)
_cod_data_source_file hb6810.cif
_cod_data_source_block I
_cod_original_sg_symbol_H-M 'P 21/n'
_cod_database_code 2235054
_cod_database_fobs_code 2235054

loop_
_symmetry_equiv_pos_site_id
_symmetry_equiv_pos_as_xyz
1 x,y,z
2 1/2-x,1/2+y,1/2-z
3 -x,-y,-z
4 1/2+x,1/2-y,1/2+z

loop_
_atom_site_aniso_label
_atom_site_aniso_U_11
_atom_site_aniso_U_22
_atom_site_aniso_U_33
_atom_site_aniso_U_12
_atom_site_aniso_U_13
_atom_site_aniso_U_23
Br1 0.0471(2) 0.0548(2) 0.0351(2) -0.00640(10) 0.01730(10) -0.00810(10)
Br2 0.0434(2) 0.0423(2) 0.0610(2) 0.00590(10) 0.0281(2) -0.0024(2)
Cl1 0.0439(4) 0.0637(6) 0.0373(4) 0.0116(4) 0.0002(3) 0.0030(4)
N1 0.0297(12) 0.0628(18) 0.0369(13) 0.0035(12) 0.0072(10) 0.0046(12)
C1 0.0284(13) 0.0255(14) 0.0371(13) -0.0050(12) 0.0103(11) 0.0035(12)
C2 0.0352(14) 0.0284(15) 0.0312(13) -0.0071(12) 0.0141(12) -0.0026(11)
C3 0.0294(13) 0.0317(16) 0.0384(14) 0.0017(12) 0.0125(12) 0.0000(12)
C4 0.0332(14) 0.0315(16) 0.0333(14) 0.0024(12) 0.0043(12) 0.0020(12)
C5 0.0412(15) 0.0334(16) 0.0320(13) -0.0017(13) 0.0141(12) -0.0033(12)
C6 0.0299(13) 0.0229(15) 0.0391(14) 0.0004(11) 0.0150(11) 0.0009(12)

loop_
_atom_site_type_symbol
_atom_site_label
_atom_site_fract_x
_atom_site_fract_y
_atom_site_fract_z
_atom_site_U_iso_or_equiv
_atom_site_thermal_displace_type
_atom_site_occupancy
_atom_site_disorder_group
Br Br1 0.43969(2) 0.63712(8) 0.36884(2) 0.04520(10) Uani 1.000 -16
Br Br2 0.63382(2) 0.13268(8) 0.14100(2) 0.04650(10) Uani 1.000 -16
Cl Cl1 0.21601(6) 0.6350(2) 0.01323(5) 0.0528(3) Uani 1.000 -16
N N1 0.61671(18) 0.3035(7) 0.31614(15) 0.0447(8) Uani 1.000 -16
C C1 0.5233(2) 0.3766(6) 0.24594(17) 0.0310(8) Uani 1.000 -16
C C2 0.4327(2) 0.5295(7) 0.25508(16) 0.0312(8) Uani 1.000 -16
C C3 0.3397(2) 0.6082(7) 0.18522(17) 0.0333(8) Uani 1.000 -16
C C4 0.3335(2) 0.5335(7) 0.10201(18) 0.0351(8) Uani 1.000 -16
C C5 0.4205(2) 0.3896(7) 0.08856(17) 0.0355(8) Uani 1.000 -16
C C6 0.5129(2) 0.3157(6) 0.15999(17) 0.0301(8) Uani 1.000 -16
H H1A 0.67145 0.21719 0.30798 0.0537 Uiso 1.000 -16
H H1B 0.62055 0.34404 0.36830 0.0537 Uiso 1.000 -16
H H3 0.28153 0.71053 0.19381 0.0399 Uiso 1.000 -16
H H5 0.41666 0.34358 0.03233 0.0426 Uiso 1.000 -16

loop_
_atom_type_symbol
_atom_type_description
_atom_type_scat_dispersion_real
_atom_type_scat_dispersion_imag
_atom_type_scat_source
C C 0.0033 0.0016 'International Tables Vol C Tables 4.2.6.8 and 6.1.1.4'
H H 0.0000 0.0000 'International Tables Vol C Tables 4.2.6.8 and 6.1.1.4'
N N 0.0061 0.0033 'International Tables Vol C Tables 4.2.6.8 and 6.1.1.4'
Cl Cl 0.1484 0.1585 'International Tables Vol C Tables 4.2.6.8 and 6.1.1.4'
Br Br -0.2901 2.4595 'International Tables Vol C Tables 4.2.6.8 and 6.1.1.4'

loop_
_geom_angle_atom_site_label_1
_geom_angle_atom_site_label_2
_geom_angle_atom_site_label_3
_geom_angle
_geom_angle_publ_flag
C1 N1 H1B 120.00 no
H1A N1 H1B 120.00 no
C1 N1 H1A 120.00 no
C2 C1 C6 115.2(2) no
N1 C1 C6 122.3(3) no
N1 C1 C2 122.5(2) no
Br1 C2 C1 118.78(19) no
Br1 C2 C3 118.3(2) no
C1 C2 C3 122.9(2) no
C2 C3 C4 119.1(3) no
C3 C4 C5 120.8(3) no
Cl1 C4 C3 119.2(2) no
Cl1 C4 C5 119.9(2) no
C4 C5 C6 118.7(2) no
Br2 C6 C1 118.2(2) no
Br2 C6 C5 118.5(2) no
C1 C6 C5 123.3(3) no
C2 C3 H3 120.00 no
C4 C3 H3 120.00 no
C4 C5 H5 121.00 no
C6 C5 H5 121.00 no

loop_
_geom_bond_atom_site_label_1
_geom_bond_atom_site_label_2
_geom_bond_distance
_geom_bond_publ_flag
Br1 C2 1.897(3) no
Br2 C6 1.896(3) no
Cl1 C4 1.738(3) no
N1 C1 1.372(4) no
N1 H1B 0.8600 no
N1 H1A 0.8600 no
C1 C6 1.396(4) no
C1 C2 1.407(4) no
C2 C3 1.371(4) no
C3 C4 1.380(4) no
C4 C5 1.381(4) no
C5 C6 1.375(4) no
C3 H3 0.9300 no
C5 H5 0.9300 no

loop_
_geom_hbond_atom_site_label_D
_geom_hbond_atom_site_label_H
_geom_hbond_atom_site_label_A
_geom_hbond_site_symmetry_A
_geom_hbond_distance_DH
_geom_hbond_distance_HA
_geom_hbond_distance_DA
_geom_hbond_angle_DHA
_geom_hbond_publ_flag
N1 H1A Br2 . 0.86 2.64 3.067(2) 112 yes
N1 H1A Br2 2_655 0.86 2.91 3.380(3) 117 yes
N1 H1B Br1 . 0.86 2.67 3.099(3) 112 yes

loop_
_geom_torsion_atom_site_label_1
_geom_torsion_atom_site_label_2
_geom_torsion_atom_site_label_3
_geom_torsion_atom_site_label_4
_geom_torsion
_geom_torsion_publ_flag
N1 C1 C2 Br1 -0.3(4) no
N1 C1 C2 C3 179.0(3) no
C6 C1 C2 Br1 -178.01(19) no
C6 C1 C2 C3 1.2(4) no
N1 C1 C6 Br2 -1.1(3) no
N1 C1 C6 C5 -179.4(3) no
C2 C1 C6 Br2 176.68(19) no
C2 C1 C6 C5 -1.6(4) no
Br1 C2 C3 C4 179.6(2) no
C1 C2 C3 C4 0.4(4) no
C2 C3 C4 Cl1 -179.7(2) no
C2 C3 C4 C5 -1.7(4) no
Cl1 C4 C5 C6 179.2(2) no
C3 C4 C5 C6 1.3(4) no
C4 C5 C6 Br2 -177.9(2) no
C4 C5 C6 C1 0.5(4) no

loop_
_cod_related_entry_id
_cod_related_entry_database
_cod_related_entry_code
1 ChemSpider 543184
